data_4132849
loop_
_publ_author_name
'Sarma, Tridib'
'Kim, Gakhyun'
'Sen, Sajal'
'Cha, Won-Young'
'Duan, Zhiming'
'Moore, Matthew D.'
'Lynch, Vincent M.'
'Zhang, Zhan'
'Kim, Dongho'
'Sessler, Jonathan L.'

_publ_section_title
;
 Proton-Coupled Redox Switching in an Annulated \p-Extended Core-Modified
 Octaphyrin.
;
_journal_issue 38
_journal_name_full 'Journal of the American Chemical Society'
_journal_page_first 12111
_journal_page_last 12119
_journal_paper_doi 10.1021/jacs.8b06938
_journal_volume 140
_journal_year 2018
_chemical_formula_sum 'C42 H30 N2 S3'
_chemical_formula_weight 658.86
_space_group_crystal_system triclinic
_space_group_IT_number 2
_space_group_name_Hall '-P 1'
_space_group_name_H-M_alt 'P -1'
_atom_sites_solution_hydrogens geom
_audit_creation_method SHELXL-2018/3
_audit_update_record
;
2018-06-04 deposited with the CCDC.
2018-06-05 downloaded from the CCDC.
;
_cell_angle_alpha 90.48(3)
_cell_angle_beta 109.93(3)
_cell_angle_gamma 96.86(3)
_cell_formula_units_Z 2
_cell_length_a 12.841(3)
_cell_length_b 13.475(3)
_cell_length_c 13.870(3)
_cell_measurement_reflns_used 41625
_cell_measurement_temperature 100(2)
_cell_measurement_theta_max 26.55
_cell_measurement_theta_min 1.40
_cell_volume 2237.0(10)
_computing_cell_refinement HKL3000
_computing_data_collection
;
marccd, control software for MarCCD-300 detector
;
_computing_data_reduction HKL3000
_computing_molecular_graphics 'Bruker SHELXTL'
_computing_publication_material 'Bruker SHELXTL'
_computing_structure_refinement 'SHELXL-2018/3 (Sheldrick, 2018)'
_computing_structure_solution 'SHELXS-97 (Sheldrick, 1990)'
_diffrn_ambient_temperature 100(2)
_diffrn_measured_fraction_theta_full 0.938
_diffrn_measured_fraction_theta_max 0.938
_diffrn_measurement_device_type
;
Shanghai Synchrotron Radiation Facility, beam line station 
BL17B equipped with a MarCCD-300 detector
;
_diffrn_measurement_method 'omega scans'
_diffrn_radiation_type synchrotron
_diffrn_radiation_wavelength 0.6525
_diffrn_reflns_av_R_equivalents 0.00
_diffrn_reflns_av_unetI/netI 0.0237
_diffrn_reflns_Laue_measured_fraction_full 0.938
_diffrn_reflns_Laue_measured_fraction_max 0.938
_diffrn_reflns_limit_h_max 17
_diffrn_reflns_limit_h_min -17
_diffrn_reflns_limit_k_max 0
_diffrn_reflns_limit_k_min -18
_diffrn_reflns_limit_l_max 19
_diffrn_reflns_limit_l_min -18
_diffrn_reflns_number 7406
_diffrn_reflns_point_group_measured_fraction_full 0.938
_diffrn_reflns_point_group_measured_fraction_max 0.938
_diffrn_reflns_theta_full 22.849
_diffrn_reflns_theta_max 22.849
_diffrn_reflns_theta_min 1.399
_diffrn_source synchrotron
_exptl_absorpt_coefficient_mu 0.152
_exptl_absorpt_correction_T_max 0.990
_exptl_absorpt_correction_T_min 0.979
_exptl_absorpt_correction_type multi-scan
_exptl_absorpt_process_details
;
multi-scan from symmetry-related measurements
Sortav (Blessing 1995, 1997)
;
_exptl_crystal_colour purple
_exptl_crystal_density_diffrn 0.978
_exptl_crystal_density_method 'not measured'
_exptl_crystal_description prism
_exptl_crystal_F_000 688
_exptl_crystal_size_max 0.140
_exptl_crystal_size_mid 0.075
_exptl_crystal_size_min 0.065
_refine_diff_density_max 0.449
_refine_diff_density_min -0.536
_refine_diff_density_rms 0.098
_refine_ls_extinction_method none
_refine_ls_goodness_of_fit_ref 1.092
_refine_ls_hydrogen_treatment constr
_refine_ls_matrix_type full
_refine_ls_number_parameters 430
_refine_ls_number_reflns 7406
_refine_ls_number_restraints 0
_refine_ls_restrained_S_all 1.092
_refine_ls_R_factor_all 0.0886
_refine_ls_R_factor_gt 0.0867
_refine_ls_shift/su_max 0.000
_refine_ls_shift/su_mean 0.000
_refine_ls_structure_factor_coef Fsqd
_refine_ls_weighting_details 'w=1/[\s^2^(Fo^2^)+(0.1136P)^2^+10.2317P] where P=(Fo^2^+2Fc^2^)/3'
_refine_ls_weighting_scheme calc
_refine_ls_wR_factor_gt 0.2683
_refine_ls_wR_factor_ref 0.2692
_reflns_Friedel_coverage 0.000
_reflns_number_gt 7040
_reflns_number_total 7406
_reflns_threshold_expression 'I > 2\s(I)'
_cod_data_source_file ja8b06938_si_005.cif
_cod_data_source_block a_sq
_cod_original_cell_volume 2236.9(9)
_cod_database_code 4132849
_shelx_shelxl_version_number 2018/3
_shelx_space_group_comment
;
The symmetry employed for this shelxl refinement is uniquely defined
by the following loop, which should always be used as a source of
symmetry information in preference to the above space-group names.
They are only intended as comments.
;
_shelx_estimated_absorpt_t_min 0.979
_shelx_estimated_absorpt_t_max 0.990

loop_
_space_group_symop_operation_xyz
'x, y, z'
'-x, -y, -z'

loop_
_atom_site_label
_atom_site_type_symbol
_atom_site_fract_x
_atom_site_fract_y
_atom_site_fract_z
_atom_site_U_iso_or_equiv
_atom_site_adp_type
_atom_site_occupancy
_atom_site_site_symmetry_order
_atom_site_calc_flag
_atom_site_refinement_flags_posn
_atom_site_refinement_flags_adp
S1 S 0.28648(11) 0.28759(9) -0.08939(9) 0.0382(3) Uani 1 1 d . .
S2 S 0.24424(11) 0.07687(9) 0.12014(9) 0.0357(3) Uani 1 1 d . .
S3 S 0.48646(11) 0.33068(9) 0.19766(9) 0.0358(3) Uani 1 1 d . .
N1 N 0.6809(3) 0.4521(3) 0.3728(3) 0.0296(8) Uani 1 1 d . .
H1 H 0.640471 0.458238 0.308156 0.036 Uiso 1 1 calc R U
N2 N 0.8030(3) 0.6487(3) 0.3138(3) 0.0297(8) Uani 1 1 d . .
C1 C 0.1772(4) 0.1945(4) -0.1570(4) 0.0323(10) Uani 1 1 d . .
C2 C 0.1613(4) 0.1194(4) -0.0913(4) 0.0348(11) Uani 1 1 d . .
H2 H 0.107648 0.061458 -0.113748 0.042 Uiso 1 1 calc R U
C3 C 0.2313(4) 0.1388(4) 0.0081(4) 0.0339(11) Uani 1 1 d . .
C4 C 0.3064(4) 0.2274(4) 0.0240(4) 0.0339(11) Uani 1 1 d . .
C5 C 0.3778(4) 0.2435(4) 0.1262(4) 0.0327(10) Uani 1 1 d . .
C6 C 0.3529(4) 0.1688(3) 0.1893(4) 0.0317(10) Uani 1 1 d . .
C7 C 0.4142(4) 0.1849(4) 0.2908(4) 0.0325(10) Uani 1 1 d . .
H7 H 0.404304 0.142405 0.342204 0.039 Uiso 1 1 calc R U
C8 C 0.4938(4) 0.2710(4) 0.3120(4) 0.0313(10) Uani 1 1 d . .
C9 C 0.6585(4) 0.3803(3) 0.4354(4) 0.0304(10) Uani 1 1 d . .
C10 C 0.7456(4) 0.3954(3) 0.5339(4) 0.0312(10) Uani 1 1 d . .
H10 H 0.750912 0.356915 0.592046 0.037 Uiso 1 1 calc R U
C11 C 0.8202(4) 0.4758(3) 0.5288(4) 0.0294(10) Uani 1 1 d . .
C12 C 0.9251(4) 0.5213(3) 0.6031(4) 0.0301(10) Uani 1 1 d . .
C13 C 0.9719(4) 0.4831(4) 0.7002(4) 0.0352(11) Uani 1 1 d . .
H13 H 0.933259 0.426625 0.719685 0.042 Uiso 1 1 calc R U
C14 C 1.0735(5) 0.5269(4) 0.7673(4) 0.0378(11) Uani 1 1 d . .
H14 H 1.104314 0.500159 0.832603 0.045 Uiso 1 1 calc R U
C15 C 1.1313(5) 0.6094(4) 0.7408(4) 0.0374(11) Uani 1 1 d . .
H15 H 1.201867 0.638305 0.787379 0.045 Uiso 1 1 calc R U
C16 C 1.0859(4) 0.6497(4) 0.6462(4) 0.0331(10) Uani 1 1 d . .
H16 H 1.124886 0.707203 0.628758 0.040 Uiso 1 1 calc R U
C17 C 0.9833(4) 0.6065(3) 0.5765(4) 0.0295(10) Uani 1 1 d . .
C18 C 0.9343(4) 0.6452(3) 0.4754(3) 0.0288(10) Uani 1 1 d . .
C19 C 0.9663(4) 0.7282(3) 0.4306(4) 0.0306(10) Uani 1 1 d . .
H19 H 1.030804 0.775558 0.460858 0.037 Uiso 1 1 calc R U
C20 C 0.8850(4) 0.7307(3) 0.3303(4) 0.0295(10) Uani 1 1 d . .
C21 C 0.8316(4) 0.5974(3) 0.4015(4) 0.0299(10) Uani 1 1 d . .
C22 C 0.7754(4) 0.5116(3) 0.4275(4) 0.0298(10) Uani 1 1 d . .
C23 C 0.5700(4) 0.3015(3) 0.4096(4) 0.0308(10) Uani 1 1 d . .
C24 C 0.5525(4) 0.2439(3) 0.4970(3) 0.0293(10) Uani 1 1 d . .
C25 C 0.4863(4) 0.2795(4) 0.5479(4) 0.0352(11) Uani 1 1 d . .
C26 C 0.4709(5) 0.2269(4) 0.6292(4) 0.0378(11) Uani 1 1 d . .
H26 H 0.427432 0.251927 0.665036 0.045 Uiso 1 1 calc R U
C27 C 0.5166(4) 0.1399(4) 0.6593(4) 0.0368(11) Uani 1 1 d . .
C28 C 0.5788(4) 0.1040(4) 0.6052(4) 0.0369(11) Uani 1 1 d . .
H28 H 0.609151 0.043121 0.623685 0.044 Uiso 1 1 calc R U
C29 C 0.5982(4) 0.1552(4) 0.5239(4) 0.0327(10) Uani 1 1 d . .
C30 C 0.4341(5) 0.3733(4) 0.5191(5) 0.0476(13) Uani 1 1 d . .
H30A H 0.490097 0.431553 0.548795 0.071 Uiso 1 1 calc R U
H30B H 0.372355 0.373963 0.545429 0.071 Uiso 1 1 calc R U
H30C H 0.405463 0.375993 0.444121 0.071 Uiso 1 1 calc R U
C31 C 0.5017(5) 0.0853(5) 0.7492(4) 0.0478(14) Uani 1 1 d . .
H31A H 0.440958 0.109429 0.766583 0.072 Uiso 1 1 calc R U
H31B H 0.571149 0.097578 0.808500 0.072 Uiso 1 1 calc R U
H31C H 0.483467 0.013283 0.731058 0.072 Uiso 1 1 calc R U
C32 C 0.6677(5) 0.1143(4) 0.4697(4) 0.0410(12) Uani 1 1 d . .
H32A H 0.636282 0.125043 0.396168 0.061 Uiso 1 1 calc R U
H32B H 0.668084 0.042434 0.479888 0.061 Uiso 1 1 calc R U
H32C H 0.744368 0.148583 0.497555 0.061 Uiso 1 1 calc R U
C33 C 0.1107(4) 0.1950(3) -0.2609(4) 0.0313(10) Uani 1 1 d . .
C34 C 0.0281(4) 0.1028(3) -0.3022(3) 0.0291(10) Uani 1 1 d . .
C35 C -0.0770(4) 0.0923(3) -0.2910(4) 0.0310(10) Uani 1 1 d . .
C36 C -0.1446(4) 0.0009(4) -0.3213(4) 0.0341(11) Uani 1 1 d . .
H36 H -0.215954 -0.006691 -0.313934 0.041 Uiso 1 1 calc R U
C37 C -0.1118(4) -0.0797(4) -0.3618(4) 0.0340(11) Uani 1 1 d . .
C38 C -0.0100(5) -0.0665(4) -0.3745(4) 0.0371(11) Uani 1 1 d . .
H38 H 0.012199 -0.120081 -0.404718 0.045 Uiso 1 1 calc R U
C39 C 0.0627(4) 0.0234(4) -0.3446(4) 0.0330(10) Uani 1 1 d . .
C40 C -0.1162(5) 0.1780(4) -0.2478(4) 0.0418(12) Uani 1 1 d . .
H40A H -0.184406 0.153727 -0.233802 0.063 Uiso 1 1 calc R U
H40B H -0.131798 0.230184 -0.297727 0.063 Uiso 1 1 calc R U
H40C H -0.057932 0.205742 -0.183956 0.063 Uiso 1 1 calc R U
C41 C -0.1880(5) -0.1776(4) -0.3940(5) 0.0462(13) Uani 1 1 d . .
H41A H -0.149297 -0.226635 -0.416421 0.069 Uiso 1 1 calc R U
H41B H -0.255684 -0.167115 -0.450825 0.069 Uiso 1 1 calc R U
H41C H -0.208328 -0.202449 -0.335828 0.069 Uiso 1 1 calc R U
C42 C 0.1736(5) 0.0333(4) -0.3589(5) 0.0427(12) Uani 1 1 d . .
H42A H 0.169983 0.071809 -0.419372 0.064 Uiso 1 1 calc R U
H42B H 0.192748 -0.033368 -0.368845 0.064 Uiso 1 1 calc R U
H42C H 0.230790 0.068006 -0.297999 0.064 Uiso 1 1 calc R U

loop_
_atom_site_aniso_label
_atom_site_aniso_U_11
_atom_site_aniso_U_22
_atom_site_aniso_U_33
_atom_site_aniso_U_23
_atom_site_aniso_U_13
_atom_site_aniso_U_12
S1 0.0422(7) 0.0368(7) 0.0227(6) 0.0095(5) 0.0009(6) -0.0141(5)
S2 0.0402(7) 0.0327(6) 0.0241(6) 0.0087(5) 0.0030(6) -0.0104(5)
S3 0.0405(7) 0.0342(6) 0.0233(6) 0.0102(5) 0.0037(5) -0.0107(5)
N1 0.032(2) 0.0292(19) 0.0220(19) 0.0088(15) 0.0039(17) -0.0037(16)
N2 0.033(2) 0.0268(19) 0.023(2) 0.0067(15) 0.0045(18) -0.0045(16)
C1 0.035(3) 0.032(2) 0.025(2) 0.0041(19) 0.007(2) -0.005(2)
C2 0.039(3) 0.031(2) 0.025(2) 0.0063(19) 0.002(2) -0.006(2)
C3 0.039(3) 0.031(2) 0.026(2) 0.0082(19) 0.006(2) -0.005(2)
C4 0.034(3) 0.034(2) 0.025(2) 0.0083(19) 0.002(2) -0.007(2)
C5 0.036(3) 0.031(2) 0.027(2) 0.0073(19) 0.008(2) -0.007(2)
C6 0.034(3) 0.029(2) 0.027(2) 0.0092(19) 0.006(2) -0.0035(19)
C7 0.038(3) 0.030(2) 0.027(2) 0.0088(19) 0.009(2) -0.002(2)
C8 0.036(3) 0.031(2) 0.024(2) 0.0087(18) 0.007(2) -0.0022(19)
C9 0.034(3) 0.030(2) 0.024(2) 0.0071(18) 0.007(2) -0.0021(19)
C10 0.035(3) 0.028(2) 0.024(2) 0.0074(18) 0.004(2) -0.0037(19)
C11 0.032(2) 0.026(2) 0.025(2) 0.0033(18) 0.005(2) -0.0019(18)
C12 0.035(3) 0.027(2) 0.024(2) 0.0031(18) 0.006(2) -0.0018(19)
C13 0.041(3) 0.028(2) 0.028(3) 0.0075(19) 0.003(2) -0.004(2)
C14 0.045(3) 0.036(3) 0.025(2) 0.010(2) 0.005(2) 0.002(2)
C15 0.038(3) 0.034(3) 0.028(3) 0.001(2) -0.001(2) -0.004(2)
C16 0.038(3) 0.030(2) 0.027(2) 0.0013(19) 0.007(2) -0.006(2)
C17 0.031(2) 0.028(2) 0.026(2) 0.0034(18) 0.007(2) -0.0011(19)
C18 0.030(2) 0.029(2) 0.022(2) 0.0046(18) 0.004(2) -0.0003(18)
C19 0.031(2) 0.031(2) 0.026(2) 0.0046(19) 0.007(2) -0.0051(19)
C20 0.032(2) 0.028(2) 0.024(2) 0.0050(18) 0.007(2) -0.0044(19)
C21 0.033(3) 0.027(2) 0.027(2) 0.0034(18) 0.008(2) -0.0014(19)
C22 0.034(2) 0.028(2) 0.025(2) 0.0061(18) 0.008(2) -0.0012(19)
C23 0.035(3) 0.028(2) 0.026(2) 0.0072(18) 0.007(2) -0.0014(19)
C24 0.032(2) 0.029(2) 0.020(2) 0.0053(18) 0.002(2) -0.0080(18)
C25 0.040(3) 0.030(2) 0.031(3) 0.0045(19) 0.009(2) -0.007(2)
C26 0.040(3) 0.042(3) 0.031(3) 0.002(2) 0.014(2) -0.004(2)
C27 0.035(3) 0.044(3) 0.025(2) 0.010(2) 0.005(2) -0.007(2)
C28 0.039(3) 0.035(3) 0.032(3) 0.015(2) 0.007(2) -0.001(2)
C29 0.032(2) 0.032(2) 0.028(2) 0.0082(19) 0.006(2) -0.0038(19)
C30 0.057(4) 0.039(3) 0.052(3) 0.009(2) 0.025(3) 0.005(3)
C31 0.050(3) 0.058(3) 0.034(3) 0.020(3) 0.015(3) -0.001(3)
C32 0.046(3) 0.042(3) 0.035(3) 0.013(2) 0.013(3) 0.008(2)
C33 0.031(2) 0.030(2) 0.028(2) 0.0047(19) 0.007(2) -0.0052(19)
C34 0.032(2) 0.028(2) 0.020(2) 0.0066(18) 0.002(2) -0.0064(19)
C35 0.034(3) 0.031(2) 0.023(2) 0.0076(18) 0.005(2) -0.0022(19)
C36 0.032(3) 0.036(3) 0.031(3) 0.009(2) 0.008(2) -0.004(2)
C37 0.037(3) 0.031(2) 0.027(2) 0.0039(19) 0.005(2) -0.008(2)
C38 0.042(3) 0.034(3) 0.032(3) 0.004(2) 0.010(2) 0.000(2)
C39 0.033(3) 0.035(2) 0.026(2) 0.0056(19) 0.006(2) -0.005(2)
C40 0.041(3) 0.037(3) 0.043(3) 0.004(2) 0.012(3) -0.002(2)
C41 0.048(3) 0.038(3) 0.050(3) 0.000(2) 0.019(3) -0.010(2)
C42 0.038(3) 0.044(3) 0.045(3) 0.002(2) 0.015(3) -0.003(2)

loop_
_atom_type_symbol
_atom_type_description
_atom_type_scat_dispersion_real
_atom_type_scat_dispersion_imag
_atom_type_scat_source
C C 0.0030 0.0010 'International Tables Vol C Tables 4.2.6.8 and 6.1.1.4'
H H 0.0000 0.0000 'International Tables Vol C Tables 4.2.6.8 and 6.1.1.4'
N N 0.0050 0.0030 'International Tables Vol C Tables 4.2.6.8 and 6.1.1.4'
S S 0.1080 0.1050 'International Tables Vol C Tables 4.2.6.8 and 6.1.1.4'

loop_
_geom_angle_atom_site_label_1
_geom_angle_atom_site_label_2
_geom_angle_atom_site_label_3
_geom_angle
_geom_angle_site_symmetry_1
_geom_angle_site_symmetry_3
C4 S1 C1 91.3(2) . .
C3 S2 C6 90.0(2) . .
C5 S3 C8 91.6(2) . .
C22 N1 C9 108.3(4) . .
C21 N2 C20 106.4(4) . .
C33 C1 C2 123.7(4) . .
C33 C1 S1 125.7(4) . .
C2 C1 S1 110.6(4) . .
C3 C2 C1 112.9(4) . .
C2 C3 C4 114.3(4) . .
C2 C3 S2 132.7(4) . .
C4 C3 S2 113.1(4) . .
C5 C4 C3 112.4(4) . .
C5 C4 S1 136.7(4) . .
C3 C4 S1 110.9(4) . .
C4 C5 C6 111.9(4) . .
C4 C5 S3 137.5(4) . .
C6 C5 S3 110.6(4) . .
C7 C6 C5 114.4(4) . .
C7 C6 S2 133.0(4) . .
C5 C6 S2 112.6(4) . .
C6 C7 C8 113.0(4) . .
C23 C8 C7 124.2(4) . .
C23 C8 S3 125.5(4) . .
C7 C8 S3 110.3(4) . .
N1 C9 C23 127.6(4) . .
N1 C9 C10 108.2(4) . .
C23 C9 C10 124.1(4) . .
C11 C10 C9 107.6(4) . .
C10 C11 C22 106.1(4) . .
C10 C11 C12 131.6(4) . .
C22 C11 C12 122.3(4) . .
C13 C12 C17 118.8(4) . .
C13 C12 C11 122.3(4) . .
C17 C12 C11 118.9(4) . .
C14 C13 C12 120.4(4) . .
C13 C14 C15 120.9(5) . .
C14 C15 C16 119.8(5) . .
C15 C16 C17 120.5(4) . .
C16 C17 C12 119.6(4) . .
C16 C17 C18 122.1(4) . .
C12 C17 C18 118.3(4) . .
C19 C18 C21 106.1(4) . .
C19 C18 C17 131.8(4) . .
C21 C18 C17 122.1(4) . .
C18 C19 C20 107.8(4) . .
N2 C20 C33 126.4(4) . 2_665
N2 C20 C19 109.2(4) . .
C33 C20 C19 124.4(4) 2_665 .
N2 C21 C22 130.0(5) . .
N2 C21 C18 110.6(4) . .
C22 C21 C18 119.4(4) . .
N1 C22 C21 131.2(4) . .
N1 C22 C11 109.8(4) . .
C21 C22 C11 119.0(4) . .
C8 C23 C9 127.6(4) . .
C8 C23 C24 115.5(4) . .
C9 C23 C24 116.9(4) . .
C29 C24 C25 120.6(4) . .
C29 C24 C23 120.6(4) . .
C25 C24 C23 118.7(4) . .
C26 C25 C24 118.8(5) . .
C26 C25 C30 119.4(5) . .
C24 C25 C30 121.8(4) . .
C27 C26 C25 122.2(5) . .
C26 C27 C28 118.0(4) . .
C26 C27 C31 121.6(5) . .
C28 C27 C31 120.4(5) . .
C27 C28 C29 121.9(5) . .
C24 C29 C28 118.5(5) . .
C24 C29 C32 121.9(4) . .
C28 C29 C32 119.7(4) . .
C1 C33 C20 127.8(4) . 2_665
C1 C33 C34 115.1(4) . .
C20 C33 C34 117.1(4) 2_665 .
C35 C34 C39 120.5(4) . .
C35 C34 C33 121.3(4) . .
C39 C34 C33 118.0(4) . .
C36 C35 C34 118.2(5) . .
C36 C35 C40 120.8(4) . .
C34 C35 C40 121.0(4) . .
C37 C36 C35 122.6(5) . .
C38 C37 C36 118.0(5) . .
C38 C37 C41 121.1(5) . .
C36 C37 C41 120.9(5) . .
C37 C38 C39 122.2(5) . .
C38 C39 C34 118.5(4) . .
C38 C39 C42 120.1(5) . .
C34 C39 C42 121.5(4) . .

loop_
_geom_bond_atom_site_label_1
_geom_bond_atom_site_label_2
_geom_bond_distance
_geom_bond_site_symmetry_2
S1 C4 1.730(5) .
S1 C1 1.756(5) .
S2 C3 1.738(5) .
S2 C6 1.748(5) .
S3 C5 1.719(5) .
S3 C8 1.763(4) .
N1 C22 1.349(6) .
N1 C9 1.375(6) .
N2 C21 1.365(6) .
N2 C20 1.391(6) .
C1 C33 1.403(7) .
C1 C2 1.410(6) .
C2 C3 1.367(7) .
C3 C4 1.407(7) .
C4 C5 1.399(7) .
C5 C6 1.416(6) .
C6 C7 1.360(7) .
C7 C8 1.409(7) .
C8 C23 1.396(7) .
C9 C23 1.406(7) .
C9 C10 1.434(7) .
C10 C11 1.376(7) .
C11 C22 1.437(6) .
C11 C12 1.449(7) .
C12 C13 1.405(7) .
C12 C17 1.416(6) .
C13 C14 1.376(8) .
C14 C15 1.384(7) .
C15 C16 1.387(7) .
C16 C17 1.395(7) .
C17 C18 1.457(6) .
C18 C19 1.371(6) .
C18 C21 1.439(7) .
C19 C20 1.430(7) .
C20 C33 1.404(6) 2_665
C21 C22 1.405(6) .
C23 C24 1.511(6) .
C24 C29 1.393(7) .
C24 C25 1.397(7) .
C25 C26 1.395(7) .
C25 C30 1.495(8) .
C26 C27 1.378(8) .
C27 C28 1.391(8) .
C27 C31 1.509(6) .
C28 C29 1.404(7) .
C29 C32 1.494(7) .
C33 C34 1.502(6) .
C34 C35 1.401(7) .
C34 C39 1.403(7) .
C35 C36 1.390(7) .
C35 C40 1.510(7) .
C36 C37 1.390(7) .
C37 C38 1.370(7) .
C37 C41 1.510(7) .
C38 C39 1.402(7) .
C39 C42 1.495(7) .
